data_4510850
loop_
_publ_author_name
'Attrell, Robert J.'
'Widdifield, Cory M.'
'Korobkov, Ilia'
'Bryce, David L.'

_publ_section_title
;
 Weak Halogen Bonding in Solid Haloanilinium Halides Probed Directly via
 Chlorine-35, Bromine-81, and Iodine-127 NMR Spectroscopy
;
_journal_issue 3
_journal_name_full 'Crystal Growth &amp; Design'
_journal_page_first 1641
_journal_paper_doi 10.1021/cg201683p
_journal_volume 12
_journal_year 2012
_chemical_formula_sum 'C6 H9 Br I N O'
_chemical_formula_weight 317.95
_chemical_name_systematic
; 
 ? 
;
_space_group_IT_number 14
_symmetry_cell_setting monoclinic
_symmetry_space_group_name_Hall '-P 2yn'
_symmetry_space_group_name_H-M 'P 1 21/n 1'
_atom_sites_solution_hydrogens geom
_atom_sites_solution_primary direct
_atom_sites_solution_secondary difmap
_audit_creation_method SHELXL-97
_cell_angle_alpha 90.00
_cell_angle_beta 92.6510(10)
_cell_angle_gamma 90.00
_cell_formula_units_Z 4
_cell_length_a 7.8293(2)
_cell_length_b 6.7808(2)
_cell_length_c 17.7752(4)
_cell_measurement_reflns_used 9951
_cell_measurement_temperature 200(2)
_cell_measurement_theta_max 30.50
_cell_measurement_theta_min 2.60
_cell_volume 942.66(4)
_computing_cell_refinement 'APEX II, Bruker (2009)'
_computing_data_collection 'APEX II, Bruker (2009)'
_computing_data_reduction 'XPREP, Bruker (2009)'
_computing_molecular_graphics 'SHELXTL, Bruker (2004)'
_computing_publication_material 'SHELXTL, Bruker (2004)'
_computing_structure_refinement 'SHELXL-97 (Sheldrick, 2008)'
_computing_structure_solution 'SHELXS-97 (Sheldrick, 2008)'
_diffrn_ambient_temperature 200(2)
_diffrn_measured_fraction_theta_full 0.980
_diffrn_measured_fraction_theta_max 0.980
_diffrn_measurement_device_type 'Bruker APEX-II CCD'
_diffrn_measurement_method '\f and \w scans'
_diffrn_radiation_monochromator graphite
_diffrn_radiation_source 'fine-focus sealed tube'
_diffrn_radiation_type MoK\a
_diffrn_radiation_wavelength 0.71073
_diffrn_reflns_av_R_equivalents 0.0230
_diffrn_reflns_av_sigmaI/netI 0.0134
_diffrn_reflns_limit_h_max 11
_diffrn_reflns_limit_h_min -11
_diffrn_reflns_limit_k_max 9
_diffrn_reflns_limit_k_min -9
_diffrn_reflns_limit_l_max 25
_diffrn_reflns_limit_l_min -25
_diffrn_reflns_number 19713
_diffrn_reflns_theta_full 30.51
_diffrn_reflns_theta_max 30.51
_diffrn_reflns_theta_min 2.29
_exptl_absorpt_coefficient_mu 7.577
_exptl_absorpt_correction_T_max 0.3769
_exptl_absorpt_correction_T_min 0.2746
_exptl_absorpt_correction_type multi-scan
_exptl_absorpt_process_details 'SADABS, Bruker (2003)'
_exptl_crystal_colour colourless
_exptl_crystal_density_diffrn 2.240
_exptl_crystal_density_meas ?
_exptl_crystal_density_method 'not measured'
_exptl_crystal_description block
_exptl_crystal_F_000 592
_exptl_crystal_size_max 0.23
_exptl_crystal_size_mid 0.19
_exptl_crystal_size_min 0.16
_refine_diff_density_max 0.622
_refine_diff_density_min -0.966
_refine_diff_density_rms 0.116
_refine_ls_extinction_method none
_refine_ls_goodness_of_fit_ref 1.050
_refine_ls_hydrogen_treatment constr
_refine_ls_matrix_type full
_refine_ls_number_parameters 91
_refine_ls_number_reflns 2829
_refine_ls_number_restraints 0
_refine_ls_restrained_S_all 1.050
_refine_ls_R_factor_all 0.0182
_refine_ls_R_factor_gt 0.0170
_refine_ls_shift/su_max 0.001
_refine_ls_shift/su_mean 0.000
_refine_ls_structure_factor_coef Fsqd
_refine_ls_weighting_details 'calc w=1/[\s^2^(Fo^2^)+(0.0246P)^2^+0.3508P] where P=(Fo^2^+2Fc^2^)/3'
_refine_ls_weighting_scheme calc
_refine_ls_wR_factor_gt 0.0410
_refine_ls_wR_factor_ref 0.0416
_reflns_number_gt 2676
_reflns_number_total 2829
_reflns_threshold_expression >2sigma(I)
_cod_data_source_file db069.cif
_cod_data_source_block db069
_cod_depositor_comments
;
The following automatic conversions were performed:

'_symmetry_cell_setting' value 'Monoclinic' changed to 'monoclinic'
according to
/usr/data/users/saulius/automatic-downloads/retrospective/ACS/lib/dictionaries/cif_core.dic
dictionary named 'cif_core.dic' version 2.4.2 from 2011-04-26.

Automatic conversion script
Id: cif_fix_values 2281 2013-09-26 08:29:07Z andrius 

The following automatic conversions were performed:

'_exptl_crystal_density_meas' value 'n/a' was changed to '?' - the
value is perceived as not measured.

Automatic conversion script
Id: cif_fix_values 3008 2015-01-20 13:52:24Z robertas 
;
_cod_original_sg_symbol_H-M P2(1)/n
_cod_database_code 4510850

loop_
_symmetry_equiv_pos_as_xyz
'x, y, z'
'-x+1/2, y+1/2, -z+1/2'
'-x, -y, -z'
'x-1/2, -y-1/2, z-1/2'

loop_
_atom_site_label
_atom_site_type_symbol
_atom_site_fract_x
_atom_site_fract_y
_atom_site_fract_z
_atom_site_U_iso_or_equiv
_atom_site_adp_type
_atom_site_occupancy
_atom_site_symmetry_multiplicity
_atom_site_calc_flag
_atom_site_refinement_flags
I1 I 0.864398(13) 1.331600(16) 0.119570(6) 0.03107(4) Uani 1 1 d .
Br1 Br 0.98193(2) 0.27706(2) 0.771770(8) 0.02751(4) Uani 1 1 d .
O1 O 0.41888(17) 0.6311(2) 0.17301(8) 0.0374(3) Uani 1 1 d .
H1D H 0.4613 0.5262 0.1999 0.045 Uiso 1 1 d R
H1E H 0.3046 0.6796 0.1937 0.045 Uiso 1 1 d R
N1 N 0.66286(17) 0.9143(2) 0.15221(7) 0.0259(2) Uani 1 1 d .
H1A H 0.6069 0.7985 0.1590 0.039 Uiso 1 1 calc R
H1B H 0.5974 1.0162 0.1676 0.039 Uiso 1 1 calc R
H1C H 0.7639 0.9132 0.1796 0.039 Uiso 1 1 calc R
C1 C 0.78038(18) 1.1038(2) 0.04676(8) 0.0254(3) Uani 1 1 d .
C2 C 0.8111(2) 1.1198(3) -0.02963(9) 0.0316(3) Uani 1 1 d .
H2A H 0.8683 1.2322 -0.0480 0.038 Uiso 1 1 calc R
C3 C 0.7578(2) 0.9708(3) -0.07860(9) 0.0340(3) Uani 1 1 d .
H3A H 0.7788 0.9818 -0.1306 0.041 Uiso 1 1 calc R
C4 C 0.6744(2) 0.8061(3) -0.05260(10) 0.0337(3) Uani 1 1 d .
H4A H 0.6392 0.7043 -0.0866 0.040 Uiso 1 1 calc R
C5 C 0.6424(2) 0.7904(2) 0.02317(9) 0.0283(3) Uani 1 1 d .
H5A H 0.5842 0.6783 0.0413 0.034 Uiso 1 1 calc R
C6 C 0.69571(18) 0.9387(2) 0.07220(8) 0.0236(3) Uani 1 1 d .

loop_
_atom_site_aniso_label
_atom_site_aniso_U_11
_atom_site_aniso_U_22
_atom_site_aniso_U_33
_atom_site_aniso_U_23
_atom_site_aniso_U_13
_atom_site_aniso_U_12
I1 0.03112(6) 0.02701(6) 0.03543(6) -0.00132(4) 0.00547(4) -0.00061(3)
Br1 0.02829(8) 0.02747(8) 0.02707(8) 0.00057(5) 0.00440(5) -0.00171(5)
O1 0.0347(6) 0.0338(6) 0.0442(7) 0.0115(5) 0.0060(5) 0.0014(5)
N1 0.0291(6) 0.0269(6) 0.0217(5) 0.0012(4) 0.0029(4) 0.0021(5)
C1 0.0231(6) 0.0280(7) 0.0250(6) 0.0017(5) 0.0019(5) 0.0040(5)
C2 0.0284(7) 0.0387(8) 0.0282(7) 0.0072(6) 0.0049(6) 0.0040(6)
C3 0.0327(8) 0.0472(10) 0.0221(6) 0.0027(6) 0.0032(5) 0.0093(7)
C4 0.0353(8) 0.0395(9) 0.0260(7) -0.0053(6) -0.0011(6) 0.0080(7)
C5 0.0299(7) 0.0270(7) 0.0279(7) -0.0014(6) 0.0000(6) 0.0042(5)
C6 0.0230(6) 0.0262(6) 0.0218(6) 0.0017(5) 0.0015(5) 0.0058(5)

loop_
_atom_type_symbol
_atom_type_description
_atom_type_scat_dispersion_real
_atom_type_scat_dispersion_imag
_atom_type_scat_source
C C 0.0033 0.0016 'International Tables Vol C Tables 4.2.6.8 and 6.1.1.4'
H H 0.0000 0.0000 'International Tables Vol C Tables 4.2.6.8 and 6.1.1.4'
N N 0.0061 0.0033 'International Tables Vol C Tables 4.2.6.8 and 6.1.1.4'
Br Br -0.2901 2.4595 'International Tables Vol C Tables 4.2.6.8 and 6.1.1.4'
I I -0.4742 1.8119 'International Tables Vol C Tables 4.2.6.8 and 6.1.1.4'
O O 0.0106 0.0060 'International Tables Vol C Tables 4.2.6.8 and 6.1.1.4'

loop_
_geom_angle_atom_site_label_1
_geom_angle_atom_site_label_2
_geom_angle_atom_site_label_3
_geom_angle
C6 C1 C2 119.12(15)
C6 C1 I1 122.22(11)
C2 C1 I1 118.67(12)
C3 C2 C1 119.66(16)
C4 C3 C2 120.78(15)
C3 C4 C5 119.76(16)
C6 C5 C4 119.58(16)
C5 C6 C1 121.10(14)
C5 C6 N1 117.91(14)
C1 C6 N1 120.99(13)

loop_
_geom_bond_atom_site_label_1
_geom_bond_atom_site_label_2
_geom_bond_distance
I1 C1 2.1010(16)
N1 C6 1.4662(18)
C1 C6 1.388(2)
C1 C2 1.394(2)
C2 C3 1.385(3)
C3 C4 1.384(3)
C4 C5 1.385(2)
C5 C6 1.383(2)

loop_
_geom_torsion_atom_site_label_1
_geom_torsion_atom_site_label_2
_geom_torsion_atom_site_label_3
_geom_torsion_atom_site_label_4
_geom_torsion
C6 C1 C2 C3 -0.4(2)
I1 C1 C2 C3 179.60(12)
C1 C2 C3 C4 0.0(2)
C2 C3 C4 C5 0.5(3)
C3 C4 C5 C6 -0.6(2)
C4 C5 C6 C1 0.2(2)
C4 C5 C6 N1 -178.64(14)
C2 C1 C6 C5 0.3(2)
I1 C1 C6 C5 -179.71(11)
C2 C1 C6 N1 179.10(13)
I1 C1 C6 N1 -0.86(19)
